data_7133883
loop_
_publ_author_name
'Fayafrou, Oussama'
'Lognon, Elise'
'Duhayon, Carine'
'Sortais, Jean-Baptiste'
'Monari, Antonio'
'Basl&#xe9;, Olivier'
'Canac, Yves'

_publ_section_title
;
 Photoluminescent ruthenium(II) bipyridyl complexes containing phosphonium
 ylide ligands.
;
_journal_issue 92
_journal_name_full 'Chemical communications (Cambridge, England)'
_journal_page_first 13602
_journal_page_last 13605
_journal_paper_doi 10.1039/d4cc05050a
_journal_volume 60
_journal_year 2024
_chemical_formula_moiety 'C18 H17 N P, F6 P'
_chemical_formula_sum 'C18 H17 F6 N P2'
_chemical_formula_weight 423.28
_space_group_IT_number 15
_space_group_name_Hall '-C 2yc'
_space_group_name_H-M_alt 'C 1 2/c 1'
_symmetry_cell_setting monoclinic
_symmetry_space_group_name_Hall '-C 2yc'
_symmetry_space_group_name_H-M 'C 1 2/c 1'
_atom_sites_solution_hydrogens difmap
_atom_sites_solution_primary direct
_audit_update_record
;
2024-09-06 deposited with the CCDC.	2024-10-21 downloaded from the CCDC.
;
_cell_angle_alpha 90
_cell_angle_beta 98.506(2)
_cell_angle_gamma 90
_cell_formula_units_Z 8
_cell_length_a 24.3853(6)
_cell_length_b 12.66120(10)
_cell_length_c 13.16820(10)
_cell_measurement_reflns_used 62132
_cell_measurement_temperature 100
_cell_measurement_theta_max 76.90
_cell_measurement_theta_min 3.40
_cell_volume 4020.92(11)
_computing_cell_refinement 'CrysAlisPro 1.171.41.120a (Rigaku OD, 2021)'
_computing_data_collection 'CrysAlisPro 1.171.41.120a (Rigaku OD, 2021)'
_computing_data_reduction 'CrysAlisPro 1.171.41.120a (Rigaku OD, 2021)'
_computing_molecular_graphics 'CAMERON (Watkin et al., 1996)'
_computing_publication_material 'CRYSTALS (Betteridge et al., 2003)'
_computing_structure_refinement 'CRYSTALS (Betteridge et al., 2003)'
_computing_structure_solution 'SHELXT (Sheldrick, 2015)'
_diffrn_ambient_temperature 100
_diffrn_detector 'Hybrid Pixel Array Detector'
_diffrn_detector_type HyPix
_diffrn_measured_fraction_theta_full 0.996
_diffrn_measured_fraction_theta_max 0.976
_diffrn_measurement_device 'four-circle diffractometer'
_diffrn_measurement_device_type 'XtaLAB Synergy, Dualflex, HyPix'
_diffrn_measurement_method \w/2\q
_diffrn_radiation_type 'Cu K\a'
_diffrn_radiation_wavelength 1.54180
_diffrn_reflns_av_R_equivalents 0.043
_diffrn_reflns_av_unetI/netI 0.038
_diffrn_reflns_limit_h_max 28
_diffrn_reflns_limit_h_min -30
_diffrn_reflns_limit_k_max 15
_diffrn_reflns_limit_k_min -15
_diffrn_reflns_limit_l_max 15
_diffrn_reflns_limit_l_min -16
_diffrn_reflns_number 76149
_diffrn_reflns_theta_full 70.828
_diffrn_reflns_theta_max 71.884
_diffrn_reflns_theta_min 3.665
_diffrn_standards_number 0
_exptl_absorpt_coefficient_mu 2.497
_exptl_absorpt_correction_T_max 0.84
_exptl_absorpt_correction_T_min 0.65
_exptl_absorpt_correction_type multi-scan
_exptl_absorpt_process_details 'DENZO/SCALEPACK (Otwinowski & Minor, 1997)'
_exptl_crystal_colour colorless
_exptl_crystal_density_diffrn 1.398
_exptl_crystal_density_meas ?
_exptl_crystal_density_method 'not measured'
_exptl_crystal_description block
_exptl_crystal_F_000 1728.000
_exptl_crystal_size_max 0.180
_exptl_crystal_size_mid 0.090
_exptl_crystal_size_min 0.070
_refine_diff_density_max 0.41
_refine_diff_density_min -0.39
_refine_ls_extinction_method None
_refine_ls_goodness_of_fit_ref 0.9861
_refine_ls_hydrogen_treatment mixed
_refine_ls_matrix_type full
_refine_ls_number_parameters 244
_refine_ls_number_reflns 3926
_refine_ls_number_restraints 0
_refine_ls_R_factor_all 0.0329
_refine_ls_R_factor_gt 0.0326
_refine_ls_shift/su_max 0.0008887
_refine_ls_shift/su_mean 0.0000860
_refine_ls_structure_factor_coef Fsqd
_refine_ls_weighting_details
;
 Method= Modified Sheldrick 
 w=1/[\s^2^(F^2^) + ( 0.04P)^2^ + 7.71P] 
 ,where P=(max(Fo^2^,0) + 2Fc^2^)/3 
;
_refine_ls_weighting_scheme calc
_refine_ls_wR_factor_all 0.0878
_refine_ls_wR_factor_gt 0.0875
_refine_ls_wR_factor_ref 0.0878
_reflns_limit_h_max 30
_reflns_limit_h_min -30
_reflns_limit_k_max 15
_reflns_limit_k_min 0
_reflns_limit_l_max 16
_reflns_limit_l_min 0
_reflns_number_gt 3857
_reflns_number_total 4154
_reflns_threshold_expression I>2.0\s(I)
_oxford_diffrn_Wilson_B_factor 2.02
_oxford_diffrn_Wilson_scale 0.17
_oxford_refine_ls_scale 2.378(17)
_cod_data_source_file d4cc05050a2.cif
_cod_data_source_block OussamaP1PF6
_cod_depositor_comments
;
The following automatic conversions were performed:

data item '_exptl_crystal_density_meas' value 'not measured' was
changed to '?' -- the value is perceived as not measured.

Automatic conversion script
Id: cif_fix_values 8170 2020-07-09 18:12:32Z antanas 

 Adding full bibliography for 7133882--7133886.cif.
;
_cod_original_sg_symbol_Hall '-C 2yc '
_cod_original_sg_symbol_H-M 'C 1 2/c 1 '
_cod_database_code 7133883
_oxford_refine_reflns_threshold_expression I>-3.0\s(I)
_refine_ls_r_factor_ref 0.0329
_reflns_number_all 3926
_platon_squeeze_void_probe_radius 1.20

loop_
_symmetry_equiv_pos_as_xyz
x,y,z
-x,-y,-z
x+1/2,y+1/2,z
-x+1/2,-y+1/2,-z
-x,y,-z+1/2
x,-y,z+1/2
-x+1/2,y+1/2,-z+1/2
x+1/2,-y+1/2,z+1/2

loop_
_atom_site_label
_atom_site_type_symbol
_atom_site_fract_x
_atom_site_fract_y
_atom_site_fract_z
_atom_site_U_iso_or_equiv
_atom_site_occupancy
_atom_site_adp_type
_atom_site_refinement_flags_posn
_atom_site_refinement_flags_adp
_atom_site_refinement_flags_occupancy
_atom_site_disorder_assembly
_atom_site_disorder_group
_atom_site_attached_hydrogens
P1 P 0.362049(16) 0.20482(3) 0.44708(3) 0.0193 1.0000 Uani . . . . . .
P2 P 0.311509(16) -0.17090(3) 0.30455(3) 0.0203 1.0000 Uani . . . . . .
C1 C 0.30403(6) 0.12506(13) 0.46561(12) 0.0212 1.0000 Uani . . . . . .
C2 C 0.37151(7) 0.20412(13) 0.31383(12) 0.0233 1.0000 Uani . . . . . .
N3 N 0.33433(7) 0.15472(13) 0.23890(12) 0.0281 0.4000 Uani . . . . . .
C3 C 0.33433(7) 0.15472(13) 0.23890(12) 0.0281 0.6000 Uani . . . . . .
C4 C 0.34272(7) 0.16408(14) 0.13700(13) 0.0270 1.0000 Uani . . . . . .
C5 C 0.38769(8) 0.22031(15) 0.11366(13) 0.0321 1.0000 Uani . . . . . .
C6 C 0.42400(9) 0.26671(19) 0.19220(15) 0.0421 1.0000 Uani . . . . . .
N7 N 0.41610(7) 0.25899(15) 0.29201(12) 0.0303 0.0400 Uani . . . . . .
C7 C 0.41610(7) 0.25899(15) 0.29201(12) 0.0303 0.9600 Uani . . . . . .
C8 C 0.42393(7) 0.15575(14) 0.52389(12) 0.0231 1.0000 Uani . . . . . .
C9 C 0.42686(7) 0.05299(14) 0.56002(12) 0.0294 0.6800 Uani . . . . . .
N9 N 0.42686(7) 0.05299(14) 0.56002(12) 0.0294 0.3200 Uani . . . . . .
C10 C 0.47632(7) 0.01694(16) 0.61539(13) 0.0321 1.0000 Uani . . . . . .
C11 C 0.52111(7) 0.08470(18) 0.63385(13) 0.0349 1.0000 Uani . . . . . .
C12 C 0.51653(8) 0.18662(19) 0.59649(15) 0.0397 1.0000 Uani . . . . . .
C13 C 0.46832(7) 0.22318(15) 0.54126(13) 0.0293 0.9200 Uani . . . . . .
N13 N 0.46832(7) 0.22318(15) 0.54126(13) 0.0293 0.0800 Uani . . . . . .
C14 C 0.34921(7) 0.33795(13) 0.48276(12) 0.0226 1.0000 Uani . . . . . .
C15 C 0.32656(7) 0.40985(14) 0.40802(13) 0.0297 0.9200 Uani . . . . . .
N15 N 0.32656(7) 0.40985(14) 0.40802(13) 0.0297 0.0800 Uani . . . . . .
C16 C 0.31190(8) 0.51014(15) 0.43699(16) 0.0368 1.0000 Uani . . . . . .
C17 C 0.31916(8) 0.53760(15) 0.53985(18) 0.0403 1.0000 Uani . . . . . .
C18 C 0.34157(8) 0.46631(16) 0.61405(16) 0.0377 1.0000 Uani . . . . . .
C19 C 0.35703(7) 0.36588(15) 0.58649(13) 0.0299 0.9200 Uani . . . . . .
N19 N 0.35703(7) 0.36588(15) 0.58649(13) 0.0299 0.0800 Uani . . . . . .
F1 F 0.34897(4) -0.10608(8) 0.39477(7) 0.0272 1.0000 Uani . . . . . .
F2 F 0.34582(4) -0.11924(9) 0.22241(7) 0.0342 1.0000 Uani . . . . . .
F3 F 0.35477(4) -0.26693(8) 0.32069(8) 0.0322 1.0000 Uani . . . . . .
F4 F 0.27449(4) -0.23469(8) 0.21389(8) 0.0305 1.0000 Uani . . . . . .
F5 F 0.27760(4) -0.22229(8) 0.38694(8) 0.0327 1.0000 Uani . . . . . .
F6 F 0.26844(4) -0.07463(8) 0.28911(8) 0.0307 1.0000 Uani . . . . . .
H11 H 0.3005 0.1208 0.5390 0.0318 1.0000 Uiso R . . . . .
H12 H 0.3075 0.0564 0.4402 0.0310 1.0000 Uiso R . . . . .
H13 H 0.2705 0.1563 0.4289 0.0319 1.0000 Uiso R . . . . .
H31 H 0.3006 0.1188 0.2534 0.0273 0.6000 Uiso . . . . . .
H41 H 0.3178 0.1324 0.0819 0.0358 1.0000 Uiso R . . . . .
H51 H 0.3920 0.2304 0.0477 0.0375 1.0000 Uiso R . . . . .
H61 H 0.4570 0.3061 0.1757 0.0502 1.0000 Uiso R . . . . .
H71 H 0.4389 0.2851 0.3437 0.0406 0.9600 Uiso . . . . . .
H91 H 0.3948 0.0091 0.5464 0.0325 0.6800 Uiso . . . . . .
H101 H 0.4805 -0.0534 0.6414 0.0400 1.0000 Uiso R . . . . .
H111 H 0.5531 0.0602 0.6691 0.0384 1.0000 Uiso R . . . . .
H121 H 0.5441 0.2350 0.6096 0.0452 1.0000 Uiso R . . . . .
H131 H 0.4694 0.2906 0.5234 0.0369 0.9200 Uiso . . . . . .
H151 H 0.3261 0.3904 0.3421 0.0348 0.9200 Uiso . . . . . .
H161 H 0.2931 0.5623 0.3832 0.0427 1.0000 Uiso R . . . . .
H171 H 0.3103 0.6040 0.5590 0.0472 1.0000 Uiso R . . . . .
H181 H 0.3477 0.4855 0.6844 0.0473 1.0000 Uiso R . . . . .
H191 H 0.3714 0.3176 0.6362 0.0353 0.9200 Uiso . . . . . .

loop_
_atom_site_aniso_label
_atom_site_aniso_U_11
_atom_site_aniso_U_22
_atom_site_aniso_U_33
_atom_site_aniso_U_23
_atom_site_aniso_U_13
_atom_site_aniso_U_12
P1 0.0201(2) 0.0223(2) 0.01592(19) -0.00217(14) 0.00400(14) -0.00369(15)
P2 0.0215(2) 0.0229(2) 0.0164(2) -0.00234(14) 0.00303(15) -0.00220(15)
C1 0.0205(7) 0.0224(8) 0.0206(7) -0.0012(6) 0.0033(6) -0.0035(6)
C2 0.0271(8) 0.0255(8) 0.0181(7) -0.0014(6) 0.0062(6) -0.0003(7)
N3 0.0301(8) 0.0286(8) 0.0261(8) -0.0037(6) 0.0053(6) 0.0020(7)
C3 0.0301(8) 0.0286(8) 0.0261(8) -0.0037(6) 0.0053(6) 0.0020(7)
C4 0.0313(9) 0.0296(9) 0.0198(8) -0.0046(6) 0.0028(7) 0.0031(7)
C5 0.0391(10) 0.0403(10) 0.0182(8) -0.0009(7) 0.0080(7) -0.0000(8)
C6 0.0452(11) 0.0547(13) 0.0276(9) -0.0012(9) 0.0088(8) -0.0193(10)
N7 0.0317(9) 0.0426(10) 0.0167(8) -0.0046(7) 0.0044(6) -0.0167(8)
C7 0.0317(9) 0.0426(10) 0.0167(8) -0.0046(7) 0.0044(6) -0.0167(8)
C8 0.0198(7) 0.0338(9) 0.0160(7) -0.0049(6) 0.0039(6) -0.0021(7)
C9 0.0285(8) 0.0375(9) 0.0220(7) -0.0050(7) 0.0031(6) 0.0007(7)
N9 0.0285(8) 0.0375(9) 0.0220(7) -0.0050(7) 0.0031(6) 0.0007(7)
C10 0.0292(9) 0.0453(11) 0.0212(8) -0.0024(7) 0.0023(7) 0.0070(8)
C11 0.0219(8) 0.0640(13) 0.0187(8) -0.0012(8) 0.0027(6) 0.0042(8)
C12 0.0249(9) 0.0651(14) 0.0296(9) -0.0061(9) 0.0059(7) -0.0133(9)
C13 0.0235(8) 0.0377(10) 0.0270(8) -0.0005(7) 0.0044(6) -0.0087(7)
N13 0.0235(8) 0.0377(10) 0.0270(8) -0.0005(7) 0.0044(6) -0.0087(7)
C14 0.0226(8) 0.0224(8) 0.0241(8) -0.0039(6) 0.0078(6) -0.0065(6)
C15 0.0314(9) 0.0281(9) 0.0304(9) 0.0002(7) 0.0075(7) -0.0047(7)
N15 0.0314(9) 0.0281(9) 0.0304(9) 0.0002(7) 0.0075(7) -0.0047(7)
C16 0.0372(10) 0.0255(9) 0.0489(11) 0.0013(8) 0.0107(9) -0.0029(8)
C17 0.0387(10) 0.0246(9) 0.0613(13) -0.0119(9) 0.0198(9) -0.0068(8)
C18 0.0412(11) 0.0370(10) 0.0381(10) -0.0171(8) 0.0167(8) -0.0112(8)
C19 0.0330(9) 0.0319(9) 0.0265(8) -0.0054(7) 0.0102(7) -0.0072(7)
N19 0.0330(9) 0.0319(9) 0.0265(8) -0.0054(7) 0.0102(7) -0.0072(7)
F1 0.0285(5) 0.0313(5) 0.0205(5) -0.0057(4) -0.0006(4) -0.0035(4)
F2 0.0360(6) 0.0465(6) 0.0216(5) 0.0001(4) 0.0094(4) -0.0117(5)
F3 0.0303(5) 0.0312(5) 0.0339(5) -0.0055(4) 0.0005(4) 0.0064(4)
F4 0.0278(5) 0.0346(6) 0.0276(5) -0.0114(4) -0.0005(4) -0.0041(4)
F5 0.0347(6) 0.0365(6) 0.0293(5) 0.0027(4) 0.0128(4) -0.0067(4)
F6 0.0312(5) 0.0285(5) 0.0306(5) -0.0031(4) -0.0019(4) 0.0046(4)

loop_
_atom_type_symbol
_atom_type_scat_dispersion_real
_atom_type_scat_dispersion_imag
_atom_type_scat_Cromer_Mann_a1
_atom_type_scat_Cromer_Mann_b1
_atom_type_scat_Cromer_Mann_a2
_atom_type_scat_Cromer_Mann_b2
_atom_type_scat_Cromer_Mann_a3
_atom_type_scat_Cromer_Mann_b3
_atom_type_scat_Cromer_Mann_a4
_atom_type_scat_Cromer_Mann_b4
_atom_type_scat_Cromer_Mann_c
_atom_type_scat_source
C 0.0181 0.0091 2.3100 20.8439 1.0200 10.2075 1.5886 0.5687 0.8650 51.6512 0.2156 'International Tables Vol C 4.2.6.8 and 6.1.1.4'
H 0.0000 0.0000 0.4930 10.5109 0.3229 26.1257 0.1402 3.1424 0.0408 57.7998 0.0030 'International Tables Vol C 4.2.6.8 and 6.1.1.4'
F 0.0727 0.0534 3.5392 10.2825 2.6412 4.2944 1.5170 0.2615 1.0243 26.1476 0.2776 'International Tables Vol C 4.2.6.8 and 6.1.1.4'
N 0.0311 0.0180 12.2126 0.0057 3.1322 9.8933 2.0125 28.9975 1.1663 0.5826 -11.5290 'International Tables Vol C 4.2.6.8 and 6.1.1.4'
P 0.2955 0.4335 6.4345 1.9067 4.1791 27.1570 1.7800 0.5260 1.4908 68.1645 1.1149 'International Tables Vol C 4.2.6.8 and 6.1.1.4'
O 0.0492 0.0322 3.0485 13.2771 2.2868 5.7011 1.5463 0.3239 0.8670 32.9089 0.2508 'International Tables Vol C 4.2.6.8 and 6.1.1.4'

loop_
_geom_angle_atom_site_label_1
_geom_angle_site_symmetry_1
_geom_angle_atom_site_label_2
_geom_angle_site_symmetry_2
_geom_angle_atom_site_label_3
_geom_angle_site_symmetry_3
_geom_angle
_geom_angle_publ_flag
C1 . P1 . C2 . 110.39(8) yes
C1 . P1 . C8 . 110.12(8) yes
C2 . P1 . C8 . 109.15(7) yes
C1 . P1 . C14 . 108.92(7) yes
C2 . P1 . C14 . 108.21(8) yes
C8 . P1 . C14 . 110.03(8) yes
F1 . P2 . F2 . 89.66(5) yes
F1 . P2 . F3 . 89.90(5) yes
F2 . P2 . F3 . 90.01(6) yes
F1 . P2 . F4 . 179.40(6) yes
F2 . P2 . F4 . 89.75(6) yes
F3 . P2 . F4 . 90.21(6) yes
F1 . P2 . F5 . 90.04(5) yes
F2 . P2 . F5 . 179.67(6) yes
F3 . P2 . F5 . 89.86(6) yes
F4 . P2 . F5 . 90.55(6) yes
F1 . P2 . F6 . 89.75(5) yes
F2 . P2 . F6 . 90.09(6) yes
F3 . P2 . F6 . 179.64(6) yes
F4 . P2 . F6 . 90.14(5) yes
F5 . P2 . F6 . 90.04(6) yes
P1 . C1 . H11 . 110.6 no
P1 . C1 . H12 . 111.1 no
H11 . C1 . H12 . 108.9 no
P1 . C1 . H13 . 109.1 no
H11 . C1 . H13 . 108.9 no
H12 . C1 . H13 . 108.1 no
P1 . C2 . N3 . 122.03(13) yes
P1 . C2 . C3 . 122.03(13) yes
P1 . C2 . N7 . 115.19(12) yes
N3 . C2 . N7 . 122.72(15) yes
C3 . C2 . N7 . 122.72(15) yes
P1 . C2 . C7 . 115.19(12) yes
N3 . C2 . C7 . 122.72(15) yes
C3 . C2 . C7 . 122.72(15) yes
C2 . N3 . C4 . 118.28(15) yes
C2 . N3 . H31 . 123.2 no
C4 . N3 . H31 . 118.3 no
C2 . C3 . C4 . 118.28(15) yes
C2 . C3 . H31 . 123.2 no
C4 . C3 . H31 . 118.3 no
N3 . C4 . C5 . 119.58(16) yes
C3 . C4 . C5 . 119.58(16) yes
N3 . C4 . H41 . 121.7 no
C3 . C4 . H41 . 121.7 no
C5 . C4 . H41 . 118.7 no
C4 . C5 . C6 . 119.52(16) yes
C4 . C5 . H51 . 120.0 no
C6 . C5 . H51 . 120.4 no
C5 . C6 . N7 . 121.57(18) yes
C5 . C6 . C7 . 121.57(18) yes
C5 . C6 . H61 . 119.7 no
N7 . C6 . H61 . 118.7 no
C7 . C6 . H61 . 118.7 no
C6 . N7 . C2 . 118.31(16) yes
C6 . N7 . H71 . 124.0 no
C2 . N7 . H71 . 117.6 no
C6 . C7 . C2 . 118.31(16) yes
C6 . C7 . H71 . 124.0 no
C2 . C7 . H71 . 117.6 no
P1 . C8 . C9 . 120.96(12) yes
P1 . C8 . N9 . 120.96(12) yes
P1 . C8 . C13 . 117.05(14) yes
C9 . C8 . C13 . 121.94(16) yes
N9 . C8 . C13 . 121.94(16) yes
P1 . C8 . N13 . 117.05(14) yes
C9 . C8 . N13 . 121.94(16) yes
N9 . C8 . N13 . 121.94(16) yes
C8 . C9 . C10 . 119.04(16) yes
C8 . C9 . H91 . 118.9 no
C10 . C9 . H91 . 122.1 no
C8 . N9 . C10 . 119.04(16) yes
C8 . N9 . H91 . 118.9 no
C10 . N9 . H91 . 122.1 no
C9 . C10 . C11 . 119.34(19) yes
N9 . C10 . C11 . 119.34(19) yes
C9 . C10 . H101 . 122.2 no
N9 . C10 . H101 . 122.2 no
C11 . C10 . H101 . 118.5 no
C10 . C11 . C12 . 119.86(17) yes
C10 . C11 . H111 . 118.6 no
C12 . C11 . H111 . 121.6 no
C11 . C12 . C13 . 121.59(18) yes
C11 . C12 . N13 . 121.59(18) yes
C11 . C12 . H121 . 123.0 no
C13 . C12 . H121 . 115.3 no
N13 . C12 . H121 . 115.3 no
C8 . C13 . C12 . 118.23(18) yes
C8 . C13 . H131 . 127.5 no
C12 . C13 . H131 . 114.2 no
C8 . N13 . C12 . 118.23(18) yes
C8 . N13 . H131 . 127.5 no
C12 . N13 . H131 . 114.2 no
P1 . C14 . C15 . 119.76(12) yes
P1 . C14 . N15 . 119.76(12) yes
P1 . C14 . C19 . 119.43(13) yes
C15 . C14 . C19 . 120.52(16) yes
N15 . C14 . C19 . 120.52(16) yes
P1 . C14 . N19 . 119.43(13) yes
C15 . C14 . N19 . 120.52(16) yes
N15 . C14 . N19 . 120.52(16) yes
C14 . C15 . C16 . 119.67(17) yes
C14 . C15 . H151 . 116.7 no
C16 . C15 . H151 . 123.2 no
C14 . N15 . C16 . 119.67(17) yes
C14 . N15 . H151 . 116.7 no
C16 . N15 . H151 . 123.2 no
C15 . C16 . C17 . 119.86(19) yes
N15 . C16 . C17 . 119.86(19) yes
C15 . C16 . H161 . 120.4 no
N15 . C16 . H161 . 120.4 no
C17 . C16 . H161 . 119.6 no
C16 . C17 . C18 . 120.51(18) yes
C16 . C17 . H171 . 120.1 no
C18 . C17 . H171 . 119.4 no
C17 . C18 . C19 . 120.47(18) yes
C17 . C18 . N19 . 120.47(18) yes
C17 . C18 . H181 . 120.8 no
C19 . C18 . H181 . 118.7 no
N19 . C18 . H181 . 118.7 no
C14 . C19 . C18 . 118.96(18) yes
C14 . C19 . H191 . 120.4 no
C18 . C19 . H191 . 120.6 no
C14 . N19 . C18 . 118.96(18) yes
C14 . N19 . H191 . 120.4 no
C18 . N19 . H191 . 120.6 no

loop_
_geom_bond_atom_site_label_1
_geom_bond_site_symmetry_1
_geom_bond_atom_site_label_2
_geom_bond_site_symmetry_2
_geom_bond_distance
_geom_bond_publ_flag
P1 . C1 . 1.7840(15) yes
P1 . C2 . 1.8033(16) yes
P1 . C8 . 1.7985(17) yes
P1 . C14 . 1.7898(17) yes
P2 . F1 . 1.6120(9) yes
P2 . F2 . 1.6017(10) yes
P2 . F3 . 1.6032(11) yes
P2 . F4 . 1.6042(10) yes
P2 . F5 . 1.5967(10) yes
P2 . F6 . 1.6021(10) yes
C1 . H11 . 0.983 no
C1 . H12 . 0.940 no
C1 . H13 . 0.970 no
C2 . N3 . 1.386(2) yes
C2 . C3 . 1.386(2) yes
C2 . N7 . 1.356(2) yes
C2 . C7 . 1.356(2) yes
N3 . C4 . 1.392(2) yes
N3 . H31 . 0.983 no
C3 . C4 . 1.392(2) yes
C3 . H31 . 0.983 no
C4 . C5 . 1.380(3) yes
C4 . H41 . 0.962 no
C5 . C6 . 1.389(3) yes
C5 . H51 . 0.899 no
C6 . N7 . 1.360(3) yes
C6 . C7 . 1.360(3) yes
C6 . H61 . 0.998 no
N7 . H71 . 0.877 no
C7 . H71 . 0.877 no
C8 . C9 . 1.384(3) yes
C8 . N9 . 1.384(3) yes
C8 . C13 . 1.371(2) yes
C8 . N13 . 1.371(2) yes
C9 . C10 . 1.391(2) yes
C9 . H91 . 0.955 no
N9 . C10 . 1.391(2) yes
N9 . H91 . 0.955 no
C10 . C11 . 1.382(3) yes
C10 . H101 . 0.954 no
C11 . C12 . 1.380(3) yes
C11 . H111 . 0.902 no
C12 . C13 . 1.368(3) yes
C12 . N13 . 1.368(3) yes
C12 . H121 . 0.907 no
C13 . H131 . 0.887 no
N13 . H131 . 0.887 no
C14 . C15 . 1.393(2) yes
C14 . N15 . 1.393(2) yes
C14 . C19 . 1.396(2) yes
C14 . N19 . 1.396(2) yes
C15 . C16 . 1.388(3) yes
C15 . H151 . 0.901 no
N15 . C16 . 1.388(3) yes
N15 . H151 . 0.901 no
C16 . C17 . 1.384(3) yes
C16 . H161 . 1.026 no
C17 . C18 . 1.382(3) yes
C17 . H171 . 0.913 no
C18 . C19 . 1.390(3) yes
C18 . N19 . 1.390(3) yes
C18 . H181 . 0.948 no
C19 . H191 . 0.926 no
N19 . H191 . 0.926 no

loop_
_platon_squeeze_void_nr
_platon_squeeze_void_average_x
_platon_squeeze_void_average_y
_platon_squeeze_void_average_z
_platon_squeeze_void_volume
_platon_squeeze_void_count_electrons
_platon_squeeze_void_content
1 0.000 0.000 -0.005 252 83 ' '
2 0.500 0.500 0.738 252 83 ' '
